data_7160084
loop_
_publ_author_name
'Wang, Yunxiao'
'Xu, Ze-Feng'
'Chen, Jing'
'Yu, Mingming'
'Guo, Sheng-Rong'
'Li, Chuan-Ying'

_publ_section_title
;
 Rhodium-catalyzed intramolecular cyclization for synthesizing
 thiodihydropyrans.
;
_journal_issue 33
_journal_name_full 'Organic &amp; biomolecular chemistry'
_journal_page_first 6695
_journal_page_last 6698
_journal_paper_doi 10.1039/d4ob01150c
_journal_volume 22
_journal_year 2024
_chemical_formula_sum 'C40 H42 N2 O6 S4'
_chemical_formula_weight 774.99
_space_group_crystal_system triclinic
_space_group_IT_number 2
_space_group_name_Hall '-P 1'
_space_group_name_H-M_alt 'P -1'
_atom_sites_solution_hydrogens geom
_audit_creation_method SHELXL-2016/6
_audit_update_record
;
2024-07-30 deposited with the CCDC.	2024-08-01 downloaded from the CCDC.
;
_cell_angle_alpha 90
_cell_angle_beta 90
_cell_angle_gamma 90
_cell_formula_units_Z 2
_cell_length_a 8.111(3)
_cell_length_b 11.691(4)
_cell_length_c 20.374(7)
_cell_measurement_reflns_used 640
_cell_measurement_temperature 296(2)
_cell_measurement_theta_max 19.58
_cell_measurement_theta_min 2.41
_cell_volume 1932.0(12)
_computing_structure_refinement 'SHELXL-2016/6 (Sheldrick, 2016)'
_computing_structure_solution 'SHELXT 2014/5 (Sheldrick, 2014)'
_diffrn_ambient_temperature 296(2)
_diffrn_measured_fraction_theta_full 0.648
_diffrn_measured_fraction_theta_max 0.685
_diffrn_measurement_device_type 'Bruker APEX-II CCD'
_diffrn_radiation_type MoK\a
_diffrn_radiation_wavelength 0.71073
_diffrn_reflns_av_R_equivalents 0.0262
_diffrn_reflns_av_unetI/netI 0.0984
_diffrn_reflns_Laue_measured_fraction_full 0.648
_diffrn_reflns_Laue_measured_fraction_max 0.685
_diffrn_reflns_limit_h_max 10
_diffrn_reflns_limit_h_min -10
_diffrn_reflns_limit_k_max 15
_diffrn_reflns_limit_k_min -15
_diffrn_reflns_limit_l_max 16
_diffrn_reflns_limit_l_min -26
_diffrn_reflns_number 8271
_diffrn_reflns_point_group_measured_fraction_full 0.648
_diffrn_reflns_point_group_measured_fraction_max 0.685
_diffrn_reflns_theta_full 25.242
_diffrn_reflns_theta_max 27.561
_diffrn_reflns_theta_min 0.999
_exptl_absorpt_coefficient_mu 0.295
_exptl_crystal_colour colourless
_exptl_crystal_density_diffrn 1.332
_exptl_crystal_description block
_exptl_crystal_F_000 816
_exptl_crystal_size_max 0.22
_exptl_crystal_size_mid 0.12
_exptl_crystal_size_min 0.10
_refine_diff_density_max 0.219
_refine_diff_density_min -0.256
_refine_diff_density_rms 0.032
_refine_ls_extinction_method none
_refine_ls_goodness_of_fit_ref 0.919
_refine_ls_hydrogen_treatment constr
_refine_ls_matrix_type full
_refine_ls_number_parameters 473
_refine_ls_number_reflns 6120
_refine_ls_number_restraints 0
_refine_ls_restrained_S_all 0.919
_refine_ls_R_factor_all 0.0998
_refine_ls_R_factor_gt 0.0542
_refine_ls_shift/su_max 0.002
_refine_ls_shift/su_mean 0.000
_refine_ls_structure_factor_coef Fsqd
_refine_ls_weighting_details 'w=1/[\s^2^(Fo^2^)+(0.0100P)^2^] where P=(Fo^2^+2Fc^2^)/3'
_refine_ls_weighting_scheme calc
_refine_ls_wR_factor_gt 0.0931
_refine_ls_wR_factor_ref 0.1027
_reflns_Friedel_coverage 0.000
_reflns_number_gt 3241
_reflns_number_total 6120
_reflns_threshold_expression 'I > 2\s(I)'
_cod_data_source_file d4ob01150c2.cif
_cod_data_source_block WYX3136_0m_a
_cod_depositor_comments 'Adding full bibliography for 7160084.cif.'
_cod_original_cell_volume 1931.9(12)
_cod_database_code 7160084
_shelx_shelxl_version_number 2016/6
_shelx_space_group_comment
;
The symmetry employed for this shelxl refinement is uniquely defined
by the following loop, which should always be used as a source of
symmetry information in preference to the above space-group names.
They are only intended as comments.
;

loop_
_space_group_symop_operation_xyz
'x, y, z'
'-x, -y, -z'

loop_
_atom_site_label
_atom_site_type_symbol
_atom_site_fract_x
_atom_site_fract_y
_atom_site_fract_z
_atom_site_U_iso_or_equiv
_atom_site_adp_type
_atom_site_occupancy
_atom_site_site_symmetry_order
_atom_site_calc_flag
_atom_site_refinement_flags_posn
_atom_site_refinement_flags_adp
_atom_site_refinement_flags_occupancy
_atom_site_disorder_assembly
_atom_site_disorder_group
S1 S 0.75660(9) 0.67762(7) 0.16815(4) 0.0438(2) Uani 1 1 d . . . . .
N1 N 0.7308(3) 0.7610(2) 0.23337(11) 0.0422(6) Uani 1 1 d . . . . .
S2 S 0.22781(11) 0.87649(11) 0.25988(6) 0.0786(4) Uani 1 1 d . . . . .
N2 N 0.7694(3) 0.2604(2) 0.23367(12) 0.0413(6) Uani 1 1 d . . . . .
S3 S 0.74326(9) 0.17751(7) 0.16816(4) 0.0434(2) Uani 1 1 d . . . . .
S4 S 1.27233(11) 0.37644(11) 0.25999(6) 0.0774(4) Uani 1 1 d . . . . .
O2 O 0.6186(2) 0.6825(2) 0.12415(11) 0.0591(7) Uani 1 1 d . . . . .
O3 O 0.8044(3) 0.5663(2) 0.19152(13) 0.0647(7) Uani 1 1 d . . . . .
O4 O 0.3638(2) 1.0231(2) 0.33771(11) 0.0580(7) Uani 1 1 d . . . . .
O6 O 1.1360(2) 0.5229(2) 0.33797(11) 0.0571(7) Uani 1 1 d . . . . .
O7 O 0.6953(3) 0.0667(2) 0.19123(12) 0.0636(7) Uani 1 1 d . . . . .
O8 O 0.8807(2) 0.1821(2) 0.12400(11) 0.0592(7) Uani 1 1 d . . . . .
C1 C 1.3431(5) 0.8967(4) 0.0345(2) 0.0976(19) Uani 1 1 d . . . . .
H20 H 1.312149 0.918165 -0.009308 0.146 Uiso 1 1 calc R U . . .
H1 H 1.434419 0.844559 0.032732 0.146 Uiso 1 1 calc R U . . .
H3 H 1.374501 0.963773 0.058659 0.146 Uiso 1 1 calc R U . . .
C2 C 1.1982(4) 0.8394(4) 0.06823(17) 0.0617(11) Uani 1 1 d . . . . .
C3 C 1.2069(4) 0.7310(4) 0.0953(2) 0.0621(11) Uani 1 1 d . . . . .
H19 H 1.304892 0.690090 0.092085 0.075 Uiso 1 1 calc R U . . .
C4 C 1.0754(3) 0.6824(3) 0.12652(16) 0.0527(9) Uani 1 1 d . . . . .
H18 H 1.084386 0.609742 0.144760 0.063 Uiso 1 1 calc R U . . .
C5 C 0.9282(3) 0.7424(3) 0.13080(14) 0.0396(7) Uani 1 1 d . . . . .
C6 C 0.5896(3) 0.8115(3) 0.23896(14) 0.0409(7) Uani 1 1 d . . . . .
H4 H 0.508101 0.796663 0.208002 0.049 Uiso 1 1 calc R U . . .
C7 C 0.5547(3) 0.8900(2) 0.29157(14) 0.0388(7) Uani 1 1 d . . . . .
C8 C 0.6926(3) 0.9278(3) 0.33599(14) 0.0423(7) Uani 1 1 d . . . . .
H15 H 0.773248 0.969994 0.310531 0.051 Uiso 1 1 calc R U . . .
H14 H 0.746808 0.860903 0.354095 0.051 Uiso 1 1 calc R U . . .
C9 C 0.6304(3) 1.0033(3) 0.39228(15) 0.0436(8) Uani 1 1 d . . . . .
H13 H 0.573082 0.953810 0.423692 0.052 Uiso 1 1 calc R U . . .
C10 C 0.7640(3) 1.0674(3) 0.42938(15) 0.0395(7) Uani 1 1 d . . . . .
C11 C 1.0006(4) 1.1941(3) 0.43146(18) 0.0553(9) Uani 1 1 d . . . . .
H5 H 1.076892 1.239180 0.409286 0.066 Uiso 1 1 calc R U . . .
C12 C 1.0067(4) 1.1836(3) 0.5000(2) 0.0566(9) Uani 1 1 d . . . . .
H2 H 1.089010 1.220853 0.523508 0.068 Uiso 1 1 calc R U . . .
C13 C 0.8948(4) 1.1203(3) 0.53174(17) 0.0537(9) Uani 1 1 d . . . . .
H6 H 0.897552 1.116340 0.577312 0.064 Uiso 1 1 calc R U . . .
C14 C 0.7732(4) 1.0598(3) 0.49717(15) 0.0478(8) Uani 1 1 d . . . . .
H7 H 0.698452 1.014295 0.519865 0.057 Uiso 1 1 calc R U . . .
C15 C 0.5046(3) 1.0860(3) 0.36408(17) 0.0535(9) Uani 1 1 d . . . . .
H8 H 0.467583 1.137984 0.398151 0.064 Uiso 1 1 calc R U . . .
H9 H 0.555168 1.130997 0.329493 0.064 Uiso 1 1 calc R U . . .
C16 C 0.4016(3) 0.9342(3) 0.29814(15) 0.0457(8) Uani 1 1 d . . . . .
C17 C 0.1065(4) 0.9991(4) 0.2445(2) 0.0947(17) Uani 1 1 d . . . . .
H10 H 0.087977 1.039405 0.284911 0.142 Uiso 1 1 calc R U . . .
H12 H 0.002587 0.976371 0.226117 0.142 Uiso 1 1 calc R U . . .
H11 H 0.163006 1.048216 0.214180 0.142 Uiso 1 1 calc R U . . .
C18 C 0.9152(4) 0.8499(3) 0.10481(17) 0.0554(9) Uani 1 1 d . . . . .
H16 H 0.816189 0.889730 0.107926 0.066 Uiso 1 1 calc R U . . .
C19 C 1.0490(5) 0.8994(4) 0.07392(18) 0.0674(11) Uani 1 1 d . . . . .
H17 H 1.040152 0.972887 0.056807 0.081 Uiso 1 1 calc R U . . .
C20 C 0.1555(5) 0.3929(4) 0.0357(2) 0.0924(16) Uani 1 1 d . . . . .
H21 H 0.085394 0.426167 0.068504 0.139 Uiso 1 1 calc R U . . .
H40A H 0.095571 0.335264 0.012082 0.139 Uiso 1 1 calc R U . . .
H23 H 0.191298 0.451237 0.005766 0.139 Uiso 1 1 calc R U . . .
C40 C 0.6211(4) 0.6352(3) 0.39760(16) 0.0482(8) Uani 1 1 d . . . . .
H40 H 0.625671 0.642284 0.352169 0.058 Uiso 1 1 calc R U . . .
C21 C 0.3018(4) 0.3401(4) 0.06788(17) 0.0609(11) Uani 1 1 d . . . . .
C22 C 0.2924(4) 0.2312(4) 0.09465(18) 0.0588(10) Uani 1 1 d . . . . .
H27 H 0.194562 0.190289 0.091037 0.071 Uiso 1 1 calc R U . . .
C23 C 0.4241(3) 0.1824(3) 0.12633(16) 0.0512(9) Uani 1 1 d . . . . .
H26 H 0.414119 0.110121 0.144911 0.061 Uiso 1 1 calc R U . . .
C24 C 0.5730(3) 0.2417(3) 0.13058(14) 0.0401(7) Uani 1 1 d . . . . .
C25 C 0.9101(3) 0.3116(3) 0.23901(14) 0.0413(7) Uani 1 1 d . . . . .
H39A H 0.991244 0.297378 0.207799 0.050 Uiso 1 1 calc R U . . .
C39 C 0.8785(4) 1.1360(3) 0.39737(16) 0.0460(8) Uani 1 1 d . . . . .
H39 H 0.873148 1.143051 0.351957 0.055 Uiso 1 1 calc R U . . .
C26 C 0.9450(3) 0.3897(3) 0.29163(14) 0.0401(7) Uani 1 1 d . . . . .
C27 C 0.8069(3) 0.4279(3) 0.33589(14) 0.0424(7) Uani 1 1 d . . . . .
H29 H 0.752418 0.361302 0.354181 0.051 Uiso 1 1 calc R U . . .
H28 H 0.726385 0.470148 0.310336 0.051 Uiso 1 1 calc R U . . .
C28 C 0.8703(3) 0.5041(3) 0.39218(15) 0.0447(8) Uani 1 1 d . . . . .
H30 H 0.927355 0.454652 0.423685 0.054 Uiso 1 1 calc R U . . .
C29 C 0.7360(3) 0.5679(3) 0.42905(15) 0.0413(7) Uani 1 1 d . . . . .
C30 C 0.7273(3) 0.5597(3) 0.49743(14) 0.0439(8) Uani 1 1 d . . . . .
H31 H 0.802399 0.514365 0.520065 0.053 Uiso 1 1 calc R U . . .
C31 C 0.6053(4) 0.6199(3) 0.53185(17) 0.0555(10) Uani 1 1 d . . . . .
H32 H 0.601791 0.615508 0.577406 0.067 Uiso 1 1 calc R U . . .
C32 C 0.4925(4) 0.6843(3) 0.4996(2) 0.0566(9) Uani 1 1 d . . . . .
H22 H 0.410877 0.722807 0.522855 0.068 Uiso 1 1 calc R U . . .
C33 C 0.4501(5) 0.3982(3) 0.07462(18) 0.0652(10) Uani 1 1 d . . . . .
H24 H 0.458473 0.472344 0.058345 0.078 Uiso 1 1 calc R U . . .
C34 C 0.5847(4) 0.3499(3) 0.10450(17) 0.0561(9) Uani 1 1 d . . . . .
H25 H 0.683381 0.390125 0.107114 0.067 Uiso 1 1 calc R U . . .
C35 C 1.0980(3) 0.4348(3) 0.29763(15) 0.0448(8) Uani 1 1 d . . . . .
C36 C 0.9960(3) 0.5862(3) 0.36401(17) 0.0529(9) Uani 1 1 d . . . . .
H35 H 0.945821 0.631042 0.329300 0.064 Uiso 1 1 calc R U . . .
H34 H 1.033205 0.638231 0.398001 0.064 Uiso 1 1 calc R U . . .
C37 C 0.4994(4) 0.6924(3) 0.43173(18) 0.0552(9) Uani 1 1 d . . . . .
H33 H 0.422239 0.736378 0.409277 0.066 Uiso 1 1 calc R U . . .
C38 C 1.3931(4) 0.5004(4) 0.2445(2) 0.0915(17) Uani 1 1 d . . . . .
H37 H 1.339552 0.546687 0.211935 0.137 Uiso 1 1 calc R U . . .
H38 H 1.499927 0.477880 0.228830 0.137 Uiso 1 1 calc R U . . .
H36 H 1.405048 0.543469 0.284304 0.137 Uiso 1 1 calc R U . . .

loop_
_atom_site_aniso_label
_atom_site_aniso_U_11
_atom_site_aniso_U_22
_atom_site_aniso_U_33
_atom_site_aniso_U_23
_atom_site_aniso_U_13
_atom_site_aniso_U_12
S1 0.0439(4) 0.0429(5) 0.0446(5) -0.0078(4) 0.0030(3) 0.0003(3)
N1 0.0436(13) 0.0495(16) 0.0335(14) -0.0042(13) 0.0021(11) 0.0016(12)
S2 0.0498(5) 0.1008(9) 0.0851(8) -0.0366(8) -0.0098(5) -0.0026(5)
N2 0.0427(13) 0.0451(16) 0.0361(14) -0.0023(13) -0.0046(11) 0.0006(11)
S3 0.0445(4) 0.0409(5) 0.0450(5) -0.0067(4) -0.0043(3) 0.0009(3)
S4 0.0499(5) 0.0984(9) 0.0841(8) -0.0348(8) 0.0074(5) 0.0039(5)
O2 0.0470(12) 0.0774(19) 0.0530(14) -0.0229(15) -0.0042(10) -0.0041(12)
O3 0.0786(16) 0.0366(14) 0.0789(18) 0.0016(13) 0.0120(13) 0.0061(12)
O4 0.0379(10) 0.0704(17) 0.0657(15) -0.0281(14) -0.0063(10) 0.0086(11)
O6 0.0342(10) 0.0693(17) 0.0679(15) -0.0274(15) 0.0041(10) -0.0084(11)
O7 0.0765(15) 0.0388(14) 0.0755(18) 0.0034(13) -0.0129(13) -0.0042(12)
O8 0.0447(12) 0.0781(19) 0.0547(14) -0.0246(15) 0.0049(10) 0.0040(12)
C1 0.085(3) 0.126(4) 0.081(3) -0.026(3) 0.040(2) -0.051(3)
C2 0.062(2) 0.081(3) 0.042(2) -0.020(2) 0.0088(16) -0.019(2)
C3 0.0402(17) 0.070(3) 0.076(3) -0.018(2) 0.0038(17) 0.0026(17)
C4 0.0434(17) 0.054(2) 0.061(2) -0.0075(19) -0.0061(15) 0.0077(15)
C5 0.0412(15) 0.0421(18) 0.0355(16) -0.0070(14) 0.0022(12) 0.0027(13)
C6 0.0438(16) 0.0407(18) 0.0381(17) -0.0011(15) 0.0017(13) -0.0065(13)
C7 0.0393(14) 0.0386(17) 0.0384(16) 0.0012(14) 0.0052(12) -0.0020(13)
C8 0.0406(15) 0.0425(19) 0.0436(17) -0.0054(15) 0.0004(13) 0.0024(13)
C9 0.0375(15) 0.0480(19) 0.0454(18) -0.0061(16) 0.0017(13) -0.0009(13)
C10 0.0418(15) 0.0348(17) 0.0420(18) -0.0027(14) -0.0016(13) 0.0073(13)
C11 0.060(2) 0.0359(19) 0.070(2) 0.0015(18) -0.0035(18) -0.0063(15)
C12 0.0579(19) 0.047(2) 0.065(2) -0.0138(19) -0.0228(16) 0.0065(16)
C13 0.064(2) 0.055(2) 0.0425(19) -0.0104(18) -0.0053(16) 0.0147(18)
C14 0.0465(17) 0.053(2) 0.0440(19) -0.0059(17) 0.0063(14) 0.0107(15)
C15 0.0466(17) 0.051(2) 0.063(2) -0.0171(19) -0.0013(16) 0.0011(15)
C16 0.0407(16) 0.053(2) 0.0438(18) -0.0072(16) -0.0010(13) -0.0034(14)
C17 0.0425(19) 0.146(5) 0.095(3) -0.012(4) -0.013(2) 0.013(2)
C18 0.057(2) 0.050(2) 0.059(2) 0.0088(18) 0.0088(16) 0.0080(17)
C19 0.083(3) 0.059(3) 0.060(2) 0.009(2) 0.012(2) -0.007(2)
C20 0.086(3) 0.110(4) 0.081(3) -0.019(3) -0.037(2) 0.046(3)
C40 0.0592(19) 0.0430(19) 0.0425(18) 0.0043(16) 0.0021(15) 0.0019(15)
C21 0.064(2) 0.076(3) 0.042(2) -0.014(2) -0.0121(16) 0.018(2)
C22 0.0403(17) 0.069(3) 0.067(2) -0.015(2) -0.0024(16) -0.0017(17)
C23 0.0424(16) 0.051(2) 0.060(2) -0.0084(18) 0.0060(15) -0.0051(15)
C24 0.0418(15) 0.0441(18) 0.0343(16) -0.0065(15) -0.0025(12) -0.0049(13)
C25 0.0430(16) 0.0433(18) 0.0377(17) 0.0020(15) -0.0040(13) 0.0067(13)
C39 0.0574(18) 0.0427(19) 0.0378(17) 0.0038(15) -0.0011(14) -0.0018(15)
C26 0.0385(14) 0.0432(18) 0.0388(16) -0.0049(15) -0.0062(12) 0.0040(13)
C27 0.0427(15) 0.0424(18) 0.0423(17) -0.0037(15) -0.0010(13) -0.0018(13)
C28 0.0405(15) 0.049(2) 0.0451(18) -0.0081(16) -0.0035(13) 0.0039(14)
C29 0.0409(15) 0.0387(18) 0.0444(18) -0.0081(15) -0.0007(13) -0.0061(13)
C30 0.0453(16) 0.046(2) 0.0405(18) -0.0005(16) -0.0054(13) -0.0081(14)
C31 0.063(2) 0.062(3) 0.0410(19) -0.0151(19) 0.0046(16) -0.0152(19)
C32 0.061(2) 0.045(2) 0.063(2) -0.0164(19) 0.0177(17) -0.0057(17)
C33 0.083(3) 0.052(2) 0.060(2) 0.0093(19) -0.0109(19) 0.009(2)
C34 0.062(2) 0.049(2) 0.057(2) 0.0047(18) -0.0079(16) -0.0085(17)
C35 0.0410(15) 0.052(2) 0.0417(17) -0.0073(16) -0.0009(13) 0.0018(14)
C36 0.0450(17) 0.050(2) 0.063(2) -0.0195(19) 0.0018(15) -0.0012(15)
C37 0.0550(19) 0.0397(19) 0.071(2) -0.0009(19) 0.0042(17) 0.0066(15)
C38 0.0426(19) 0.145(5) 0.087(3) -0.007(4) 0.015(2) -0.013(2)

loop_
_atom_type_symbol
_atom_type_description
_atom_type_scat_dispersion_real
_atom_type_scat_dispersion_imag
_atom_type_scat_source
C C 0.0033 0.0016 'International Tables Vol C Tables 4.2.6.8 and 6.1.1.4'
H H 0.0000 0.0000 'International Tables Vol C Tables 4.2.6.8 and 6.1.1.4'
N N 0.0061 0.0033 'International Tables Vol C Tables 4.2.6.8 and 6.1.1.4'
O O 0.0106 0.0060 'International Tables Vol C Tables 4.2.6.8 and 6.1.1.4'
S S 0.1246 0.1234 'International Tables Vol C Tables 4.2.6.8 and 6.1.1.4'

loop_
_geom_angle_atom_site_label_1
_geom_angle_atom_site_label_2
_geom_angle_atom_site_label_3
_geom_angle
_geom_angle_site_symmetry_1
_geom_angle_site_symmetry_3
_geom_angle_publ_flag
O2 S1 O3 116.92(15) . . ?
O2 S1 N1 112.23(12) . . ?
O3 S1 N1 107.45(15) . . ?
O2 S1 C5 109.28(15) . . ?
O3 S1 C5 108.64(15) . . ?
N1 S1 C5 101.12(12) . . ?
C6 N1 S1 116.71(19) . . ?
C16 S2 C17 102.44(18) . . ?
C25 N2 S3 116.71(19) . . ?
O7 S3 O8 116.83(15) . . ?
O7 S3 N2 107.34(15) . . ?
O8 S3 N2 112.51(12) . . ?
O7 S3 C24 108.51(15) . . ?
O8 S3 C24 108.85(15) . . ?
N2 S3 C24 101.66(12) . . ?
C35 S4 C38 101.89(18) . . ?
C16 O4 C15 115.4(2) . . ?
C35 O6 C36 115.5(2) . . ?
C2 C1 H20 109.5 . . ?
C2 C1 H1 109.5 . . ?
H20 C1 H1 109.5 . . ?
C2 C1 H3 109.5 . . ?
H20 C1 H3 109.5 . . ?
H1 C1 H3 109.5 . . ?
C3 C2 C19 118.0(3) . . ?
C3 C2 C1 123.1(4) . . ?
C19 C2 C1 119.0(4) . . ?
C4 C3 C2 121.8(3) . . ?
C4 C3 H19 119.1 . . ?
C2 C3 H19 119.1 . . ?
C3 C4 C5 119.4(4) . . ?
C3 C4 H18 120.3 . . ?
C5 C4 H18 120.3 . . ?
C18 C5 C4 120.5(3) . . ?
C18 C5 S1 120.2(2) . . ?
C4 C5 S1 119.4(3) . . ?
N1 C6 C7 122.0(3) . . ?
N1 C6 H4 119.0 . . ?
C7 C6 H4 119.0 . . ?
C16 C7 C6 119.9(2) . . ?
C16 C7 C8 120.7(2) . . ?
C6 C7 C8 119.3(2) . . ?
C7 C8 C9 112.0(2) . . ?
C7 C8 H15 109.2 . . ?
C9 C8 H15 109.2 . . ?
C7 C8 H14 109.2 . . ?
C9 C8 H14 109.2 . . ?
H15 C8 H14 107.9 . . ?
C15 C9 C10 110.7(2) . . ?
C15 C9 C8 107.8(2) . . ?
C10 C9 C8 115.0(2) . . ?
C15 C9 H13 107.7 . . ?
C10 C9 H13 107.7 . . ?
C8 C9 H13 107.7 . . ?
C14 C10 C39 118.0(3) . . ?
C14 C10 C9 120.2(3) . . ?
C39 C10 C9 121.9(3) . . ?
C39 C11 C12 118.7(3) . . ?
C39 C11 H5 120.6 . . ?
C12 C11 H5 120.6 . . ?
C13 C12 C11 120.4(3) . . ?
C13 C12 H2 119.8 . . ?
C11 C12 H2 119.8 . . ?
C12 C13 C14 120.9(3) . . ?
C12 C13 H6 119.6 . . ?
C14 C13 H6 119.6 . . ?
C10 C14 C13 120.4(3) . . ?
C10 C14 H7 119.8 . . ?
C13 C14 H7 119.8 . . ?
O4 C15 C9 110.1(3) . . ?
O4 C15 H8 109.6 . . ?
C9 C15 H8 109.6 . . ?
O4 C15 H9 109.6 . . ?
C9 C15 H9 109.6 . . ?
H8 C15 H9 108.2 . . ?
O4 C16 C7 124.2(2) . . ?
O4 C16 S2 112.34(19) . . ?
C7 C16 S2 123.4(2) . . ?
S2 C17 H10 109.5 . . ?
S2 C17 H12 109.5 . . ?
H10 C17 H12 109.5 . . ?
S2 C17 H11 109.5 . . ?
H10 C17 H11 109.5 . . ?
H12 C17 H11 109.5 . . ?
C5 C18 C19 120.0(3) . . ?
C5 C18 H16 120.0 . . ?
C19 C18 H16 120.0 . . ?
C18 C19 C2 120.4(4) . . ?
C18 C19 H17 119.8 . . ?
C2 C19 H17 119.8 . . ?
C21 C20 H21 109.5 . . ?
C21 C20 H40A 109.5 . . ?
H21 C20 H40A 109.5 . . ?
C21 C20 H23 109.5 . . ?
H21 C20 H23 109.5 . . ?
H40A C20 H23 109.5 . . ?
C29 C40 C37 121.7(3) . . ?
C29 C40 H40 119.1 . . ?
C37 C40 H40 119.1 . . ?
C22 C21 C33 117.2(3) . . ?
C22 C21 C20 120.7(4) . . ?
C33 C21 C20 122.1(4) . . ?
C23 C22 C21 121.6(3) . . ?
C23 C22 H27 119.2 . . ?
C21 C22 H27 119.2 . . ?
C22 C23 C24 119.8(4) . . ?
C22 C23 H26 120.1 . . ?
C24 C23 H26 120.1 . . ?
C34 C24 C23 119.5(3) . . ?
C34 C24 S3 120.6(2) . . ?
C23 C24 S3 119.9(3) . . ?
N2 C25 C26 122.1(2) . . ?
N2 C25 H39A 119.0 . . ?
C26 C25 H39A 119.0 . . ?
C11 C39 C10 121.6(3) . . ?
C11 C39 H39 119.2 . . ?
C10 C39 H39 119.2 . . ?
C35 C26 C25 119.7(2) . . ?
C35 C26 C27 120.8(2) . . ?
C25 C26 C27 119.3(2) . . ?
C26 C27 C28 111.6(2) . . ?
C26 C27 H29 109.3 . . ?
C28 C27 H29 109.3 . . ?
C26 C27 H28 109.3 . . ?
C28 C27 H28 109.3 . . ?
H29 C27 H28 108.0 . . ?
C36 C28 C29 111.1(2) . . ?
C36 C28 C27 108.0(2) . . ?
C29 C28 C27 114.4(2) . . ?
C36 C28 H30 107.7 . . ?
C29 C28 H30 107.7 . . ?
C27 C28 H30 107.7 . . ?
C40 C29 C30 117.9(3) . . ?
C40 C29 C28 122.4(3) . . ?
C30 C29 C28 119.7(3) . . ?
C29 C30 C31 120.0(3) . . ?
C29 C30 H31 120.0 . . ?
C31 C30 H31 120.0 . . ?
C32 C31 C30 120.9(3) . . ?
C32 C31 H32 119.6 . . ?
C30 C31 H32 119.6 . . ?
C31 C32 C37 119.6(3) . . ?
C31 C32 H22 120.2 . . ?
C37 C32 H22 120.2 . . ?
C34 C33 C21 122.1(4) . . ?
C34 C33 H24 118.9 . . ?
C21 C33 H24 118.9 . . ?
C33 C34 C24 119.7(3) . . ?
C33 C34 H25 120.1 . . ?
C24 C34 H25 120.1 . . ?
C26 C35 O6 124.1(2) . . ?
C26 C35 S4 123.4(2) . . ?
O6 C35 S4 112.28(19) . . ?
O6 C36 C28 110.0(3) . . ?
O6 C36 H35 109.7 . . ?
C28 C36 H35 109.7 . . ?
O6 C36 H34 109.7 . . ?
C28 C36 H34 109.7 . . ?
H35 C36 H34 108.2 . . ?
C40 C37 C32 119.9(4) . . ?
C40 C37 H33 120.1 . . ?
C32 C37 H33 120.1 . . ?
S4 C38 H37 109.5 . . ?
S4 C38 H38 109.5 . . ?
H37 C38 H38 109.5 . . ?
S4 C38 H36 109.5 . . ?
H37 C38 H36 109.5 . . ?
H38 C38 H36 109.5 . . ?

loop_
_geom_bond_atom_site_label_1
_geom_bond_atom_site_label_2
_geom_bond_distance
_geom_bond_site_symmetry_2
_geom_bond_publ_flag
S1 O2 1.435(2) . ?
S1 O3 1.439(3) . ?
S1 N1 1.661(2) . ?
S1 C5 1.758(3) . ?
N1 C6 1.294(3) . ?
S2 C16 1.746(3) . ?
S2 C17 1.767(5) . ?
N2 C25 1.294(3) . ?
N2 S3 1.663(2) . ?
S3 O7 1.432(3) . ?
S3 O8 1.433(2) . ?
S3 C24 1.748(3) . ?
S4 C35 1.747(3) . ?
S4 C38 1.777(4) . ?
O4 C16 1.351(3) . ?
O4 C15 1.461(3) . ?
O6 C35 1.354(3) . ?
O6 C36 1.455(3) . ?
C1 C2 1.518(5) . ?
C1 H20 0.9600 . ?
C1 H1 0.9600 . ?
C1 H3 0.9600 . ?
C2 C3 1.384(6) . ?
C2 C19 1.404(5) . ?
C3 C4 1.366(5) . ?
C3 H19 0.9300 . ?
C4 C5 1.388(4) . ?
C4 H18 0.9300 . ?
C5 C18 1.368(5) . ?
C6 C7 1.439(3) . ?
C6 H4 0.9300 . ?
C7 C16 1.352(4) . ?
C7 C8 1.505(4) . ?
C8 C9 1.533(3) . ?
C8 H15 0.9700 . ?
C8 H14 0.9700 . ?
C9 C15 1.519(4) . ?
C9 C10 1.519(4) . ?
C9 H13 0.9800 . ?
C10 C14 1.386(4) . ?
C10 C39 1.389(4) . ?
C11 C39 1.387(4) . ?
C11 C12 1.403(5) . ?
C11 H5 0.9300 . ?
C12 C13 1.338(5) . ?
C12 H2 0.9300 . ?
C13 C14 1.403(4) . ?
C13 H6 0.9300 . ?
C14 H7 0.9300 . ?
C15 H8 0.9700 . ?
C15 H9 0.9700 . ?
C17 H10 0.9600 . ?
C17 H12 0.9600 . ?
C17 H11 0.9600 . ?
C18 C19 1.381(5) . ?
C18 H16 0.9300 . ?
C19 H17 0.9300 . ?
C20 C21 1.489(5) . ?
C20 H21 0.9600 . ?
C20 H40A 0.9600 . ?
C20 H23 0.9600 . ?
C40 C29 1.378(4) . ?
C40 C37 1.380(4) . ?
C40 H40 0.9300 . ?
C21 C22 1.387(6) . ?
C21 C33 1.389(5) . ?
C22 C23 1.372(5) . ?
C22 H27 0.9300 . ?
C23 C24 1.394(4) . ?
C23 H26 0.9300 . ?
C24 C34 1.376(5) . ?
C25 C26 1.436(3) . ?
C25 H39A 0.9300 . ?
C39 H39 0.9300 . ?
C26 C35 1.353(4) . ?
C26 C27 1.506(4) . ?
C27 C28 1.540(4) . ?
C27 H29 0.9700 . ?
C27 H28 0.9700 . ?
C28 C36 1.513(4) . ?
C28 C29 1.519(4) . ?
C28 H30 0.9800 . ?
C29 C30 1.398(4) . ?
C30 C31 1.402(4) . ?
C30 H31 0.9300 . ?
C31 C32 1.355(5) . ?
C31 H32 0.9300 . ?
C32 C37 1.387(5) . ?
C32 H22 0.9300 . ?
C33 C34 1.372(5) . ?
C33 H24 0.9300 . ?
C34 H25 0.9300 . ?
C36 H35 0.9700 . ?
C36 H34 0.9700 . ?
C37 H33 0.9300 . ?
C38 H37 0.9600 . ?
C38 H38 0.9600 . ?
C38 H36 0.9600 . ?

loop_
_geom_torsion_atom_site_label_1
_geom_torsion_atom_site_label_2
_geom_torsion_atom_site_label_3
_geom_torsion_atom_site_label_4
_geom_torsion
_geom_torsion_site_symmetry_1
_geom_torsion_site_symmetry_2
_geom_torsion_site_symmetry_3
_geom_torsion_site_symmetry_4
_geom_torsion_publ_flag
O2 S1 N1 C6 5.0(3) . . . . ?
O3 S1 N1 C6 -124.9(3) . . . . ?
C5 S1 N1 C6 121.3(3) . . . . ?
C25 N2 S3 O7 125.6(3) . . . . ?
C25 N2 S3 O8 -4.3(3) . . . . ?
C25 N2 S3 C24 -120.5(3) . . . . ?
C19 C2 C3 C4 0.2(5) . . . . ?
C1 C2 C3 C4 178.7(3) . . . . ?
C2 C3 C4 C5 0.7(5) . . . . ?
C3 C4 C5 C18 -0.9(4) . . . . ?
C3 C4 C5 S1 177.5(2) . . . . ?
O2 S1 C5 C18 51.8(3) . . . . ?
O3 S1 C5 C18 -179.5(2) . . . . ?
N1 S1 C5 C18 -66.7(3) . . . . ?
O2 S1 C5 C4 -126.5(2) . . . . ?
O3 S1 C5 C4 2.1(3) . . . . ?
N1 S1 C5 C4 115.0(2) . . . . ?
S1 N1 C6 C7 -177.1(2) . . . . ?
N1 C6 C7 C16 -175.1(3) . . . . ?
N1 C6 C7 C8 8.9(4) . . . . ?
C16 C7 C8 C9 8.6(4) . . . . ?
C6 C7 C8 C9 -175.4(3) . . . . ?
C7 C8 C9 C15 -42.2(3) . . . . ?
C7 C8 C9 C10 -166.1(3) . . . . ?
C15 C9 C10 C14 110.0(3) . . . . ?
C8 C9 C10 C14 -127.6(3) . . . . ?
C15 C9 C10 C39 -69.2(3) . . . . ?
C8 C9 C10 C39 53.2(4) . . . . ?
C39 C11 C12 C13 -1.2(5) . . . . ?
C11 C12 C13 C14 2.4(5) . . . . ?
C39 C10 C14 C13 0.3(4) . . . . ?
C9 C10 C14 C13 -179.0(3) . . . . ?
C12 C13 C14 C10 -2.0(5) . . . . ?
C16 O4 C15 C9 -48.3(4) . . . . ?
C10 C9 C15 O4 -171.0(2) . . . . ?
C8 C9 C15 O4 62.5(3) . . . . ?
C15 O4 C16 C7 12.0(5) . . . . ?
C15 O4 C16 S2 -171.6(3) . . . . ?
C6 C7 C16 O4 -167.4(3) . . . . ?
C8 C7 C16 O4 8.6(5) . . . . ?
C6 C7 C16 S2 16.7(5) . . . . ?
C8 C7 C16 S2 -167.4(2) . . . . ?
C17 S2 C16 O4 36.4(3) . . . . ?
C17 S2 C16 C7 -147.2(3) . . . . ?
C4 C5 C18 C19 0.1(5) . . . . ?
S1 C5 C18 C19 -178.3(2) . . . . ?
C5 C18 C19 C2 0.8(5) . . . . ?
C3 C2 C19 C18 -1.0(5) . . . . ?
C1 C2 C19 C18 -179.5(3) . . . . ?
C33 C21 C22 C23 -0.2(5) . . . . ?
C20 C21 C22 C23 -177.9(3) . . . . ?
C21 C22 C23 C24 -1.7(5) . . . . ?
C22 C23 C24 C34 1.8(4) . . . . ?
C22 C23 C24 S3 -177.6(2) . . . . ?
O7 S3 C24 C34 179.3(2) . . . . ?
O8 S3 C24 C34 -52.5(3) . . . . ?
N2 S3 C24 C34 66.4(3) . . . . ?
O7 S3 C24 C23 -1.3(3) . . . . ?
O8 S3 C24 C23 126.8(2) . . . . ?
N2 S3 C24 C23 -114.2(2) . . . . ?
S3 N2 C25 C26 177.0(2) . . . . ?
C12 C11 C39 C10 -0.5(5) . . . . ?
C14 C10 C39 C11 1.0(4) . . . . ?
C9 C10 C39 C11 -179.8(3) . . . . ?
N2 C25 C26 C35 175.3(3) . . . . ?
N2 C25 C26 C27 -9.9(5) . . . . ?
C35 C26 C27 C28 -9.4(4) . . . . ?
C25 C26 C27 C28 175.8(3) . . . . ?
C26 C27 C28 C36 42.3(4) . . . . ?
C26 C27 C28 C29 166.5(3) . . . . ?
C37 C40 C29 C30 -0.6(5) . . . . ?
C37 C40 C29 C28 179.8(3) . . . . ?
C36 C28 C29 C40 69.5(4) . . . . ?
C27 C28 C29 C40 -53.0(4) . . . . ?
C36 C28 C29 C30 -110.0(3) . . . . ?
C27 C28 C29 C30 127.4(3) . . . . ?
C40 C29 C30 C31 -0.6(4) . . . . ?
C28 C29 C30 C31 178.9(3) . . . . ?
C29 C30 C31 C32 1.5(5) . . . . ?
C30 C31 C32 C37 -1.1(5) . . . . ?
C22 C21 C33 C34 2.0(5) . . . . ?
C20 C21 C33 C34 179.7(3) . . . . ?
C21 C33 C34 C24 -1.9(5) . . . . ?
C23 C24 C34 C33 -0.1(4) . . . . ?
S3 C24 C34 C33 179.3(2) . . . . ?
C25 C26 C35 O6 168.2(3) . . . . ?
C27 C26 C35 O6 -6.5(5) . . . . ?
C25 C26 C35 S4 -18.2(5) . . . . ?
C27 C26 C35 S4 167.0(3) . . . . ?
C36 O6 C35 C26 -14.0(5) . . . . ?
C36 O6 C35 S4 171.8(3) . . . . ?
C38 S4 C35 C26 148.0(3) . . . . ?
C38 S4 C35 O6 -37.7(3) . . . . ?
C35 O6 C36 C28 49.3(4) . . . . ?
C29 C28 C36 O6 171.2(2) . . . . ?
C27 C28 C36 O6 -62.7(3) . . . . ?
C29 C40 C37 C32 1.0(5) . . . . ?
C31 C32 C37 C40 -0.1(5) . . . . ?
